data_7112820
loop_
_publ_author_name
'Strukil, Vjekoslav'
'F\'abi\'an, L\'aszl\'o'
'Reid, David G.'
'Duer, Melinda J.'
'Jackson, Graham J.'
'Eckert-Maksi\'c, Mirjana'
'Fri\<s\<ci\'c, Tomislav'

_publ_section_title
;
 Towards an environmentally-friendly laboratory: dimensionality and
 reactivity in the mechanosynthesis of metal-organic compounds.
;
_journal_issue 48
_journal_name_full 'Chemical communications (Cambridge, England)'
_journal_page_first 9191
_journal_page_last 9193
_journal_paper_doi 10.1039/c0cc03822a
_journal_volume 46
_journal_year 2010
_chemical_formula_moiety 'C4 H8 Cd Cl2 N8'
_chemical_formula_sum 'C4 H8 Cd Cl2 N8'
_chemical_formula_weight 351.48
_chemical_name_common complex12
_chemical_name_systematic ' ?'
_space_group_IT_number 14
_symmetry_cell_setting monoclinic
_symmetry_space_group_name_Hall '-P 2yn'
_symmetry_space_group_name_H-M 'P 1 21/n 1'
_audit_creation_date 2009-10-30T15:17
_audit_creation_method 'from EXP file using GSAS2CIF'
_audit_update_record ' 2009-10-30T15:17 Initial CIF as created by GSAS2CIF'
_cell_angle_alpha 90.0
_cell_angle_beta 95.185(4)
_cell_angle_gamma 90.0
_cell_formula_units_Z 2
_cell_length_a 3.76924(14)
_cell_length_b 8.46664(23)
_cell_length_c 17.1444(5)
_cell_measurement_temperature 298
_cell_volume 544.89(3)
_computing_structure_refinement GSAS
_computing_structure_solution DASH
_diffrn_ambient_temperature 298
_diffrn_detector RTMS
_diffrn_detector_type XCelerator
_diffrn_measurement_device_type 'Philips XPert Pro'
_diffrn_radiation_monochromator 'Ni filter'
_diffrn_radiation_polarisn_ratio 0.678
_diffrn_radiation_probe x-ray
_diffrn_source 'sealed X-ray tube'
_diffrn_source_target Cu
_exptl_absorpt_correction_T_max 0.94031
_exptl_absorpt_correction_T_min 0.47498
_exptl_absorpt_process_details
; GSAS Absorption/surface roughness correction: function number 3
Surface roughness abs. correction (Suortti)
Terms = 0.10000E-02 0.73955E-01
Correction is not refined.
;
_exptl_crystal_density_diffrn 2.142
_exptl_crystal_density_method 'not measured'
_exptl_crystal_F_000 340
_pd_block_id 2009-10-30T15:17|R1|Laszlo_Fabian|Philips_Xpert_Pro
_pd_calc_method 'Rietveld Refinement'
_pd_char_particle_morphology 'fine powder'
_pd_instr_location ' ?'
_pd_meas_2theta_range_inc 0.02
_pd_meas_2theta_range_max 59.962
_pd_meas_2theta_range_min 4.002
_pd_meas_number_of_points 2799
_pd_meas_scan_method step
_pd_phase_name complex12
_pd_prep_cool_rate 0
_pd_prep_pressure 100
_pd_prep_temperature 298
_pd_proc_2theta_range_inc 0.02
_pd_proc_2theta_range_max 59.962
_pd_proc_2theta_range_min 4.002
_pd_proc_info_data_reduction none
_pd_proc_info_datetime 2009-10-30T15:17:08
_pd_proc_info_excluded_regions ' ?'
_pd_proc_ls_background_function
; GSAS Background function number 1 with 12 terms.
Shifted Chebyshev function of 1st kind
1: 743.502 2: -748.052 3: 328.325 4: -106.142
5: 22.1998 6: 2.99211 7: -22.0011 8: 24.7328
9: -16.8724 10: 3.12562 11: -0.104129 12: 0.660493
;
_pd_proc_ls_peak_cutoff 0.00100
_pd_proc_ls_pref_orient_corr
; March-Dollase
AXIS 1 Ratio= 0.93805 h= 0.000 k= 1.000 l= 0.000
Prefered orientation correction range: Min= 0.90853, Max= 1.21149
;
_pd_proc_ls_profile_function
;
CW Profile function number 3 with 19 terms
Pseudovoigt profile coefficients as parameterized in
P. Thompson, D.E. Cox & J.B. Hastings (1987). J. Appl. Cryst.,20,79-83.
Asymmetry correction of L.W. Finger, D.E. Cox & A. P. Jephcoat (1994).
J. Appl. Cryst.,27,892-900.
Peak tails are ignored where the intensity is below 0.0010 times the peak
Aniso. broadening axis 0.0 0.0 1.0
;
_pd_proc_ls_prof_R_factor 0.0332
_pd_proc_ls_prof_wR_expected 0.0335
_pd_proc_ls_prof_wR_factor 0.0432
_pd_proc_number_of_points 2799
_pd_spec_mounting ' ?'
_pd_spec_mount_mode reflection
_pd_spec_shape flat_sheet
_refine_ls_extinction_method none
_refine_ls_goodness_of_fit_all 1.31
_refine_ls_hydrogen_treatment mixed
_refine_ls_matrix_type full
_refine_ls_number_constraints 1
_refine_ls_number_parameters 64
_refine_ls_number_restraints 25
_refine_ls_R_Fsqd_factor 0.04118
_refine_ls_shift/su_max 0.03
_refine_ls_shift/su_mean 0.01
_refine_ls_weighting_details 1/\s(Y~obs~)^2^
_refine_ls_weighting_scheme sigma
_reflns_d_resolution_high 1.544
_reflns_d_resolution_low 8.537
_reflns_limit_h_max 2
_reflns_limit_h_min 0
_reflns_limit_k_max 6
_reflns_limit_k_min 0
_reflns_limit_l_max 12
_reflns_limit_l_min -11
_reflns_number_total 310
_cod_data_source_file c0cc03822a.txt
_cod_data_source_block R1
_cod_depositor_comments
;
The following automatic conversions were performed:

'_geom_bond_publ_flag' value 'N' changed to 'n' according to
/usr/data/users/saulius/automatic-downloads/retrospective/RSC/lib/dictionaries/cif_core.dic
dictionary named 'cif_core.dic' version 2.4.2 from 2011-04-26 (12
times).

'_geom_angle_publ_flag' value 'N' changed to 'n' according
to
/usr/data/users/saulius/automatic-downloads/retrospective/RSC/lib/dictionaries/cif_core.dic
dictionary named 'cif_core.dic' version 2.4.2 from 2011-04-26 (22
times).

Automatic conversion script
Id: cif_fix_values 2281 2013-09-26 08:29:07Z andrius 
;
_cod_original_cell_volume 544.888(35)
_cod_database_code 7112820
_gsas_exptl_extinct_corr_t_min 1.00000
_gsas_exptl_extinct_corr_t_max 1.00000

loop_
_symmetry_equiv_pos_site_id
_symmetry_equiv_pos_as_xyz
1 +x,+y,+z
2 -x+1/2,+y+1/2,-z+1/2
-1 -x,-y,-z
-2 +x+1/2,-y+1/2,+z+1/2

loop_
_atom_site_type_symbol
_atom_site_label
_atom_site_fract_x
_atom_site_fract_y
_atom_site_fract_z
_atom_site_occupancy
_atom_site_thermal_displace_type
_atom_site_U_iso_or_equiv
_atom_site_symmetry_multiplicity
Cd Cd1 0.5 0.5 0.5 1.0 Uiso 0.0438(14) 2
Cl Cl2 0.0072(21) 0.2867(4) 0.52152(34) 1.0 Uiso 0.0453(22) 4
N N3 0.5796(32) 0.5608(13) 0.6401(5) 1.0 Uiso 0.0514(30) 4
C C4 0.6927(18) 0.4966(12) 0.6960(4) 1.0 Uiso 0.0514(30) 4
N N5 0.7817(24) 0.4346(10) 0.7639(5) 1.0 Uiso 0.0514(30) 4
C C6 1.0063(26) 0.5100(9) 0.8157(4) 1.0 Uiso 0.0514(30) 4
N N7 1.1158(26) 0.4315(10) 0.8797(4) 1.0 Uiso 0.0514(30) 4
N N8 1.1118(31) 0.6551(9) 0.8064(5) 1.0 Uiso 0.0514(30) 4
H H9 1.264(4) 0.4745(19) 0.9146(7) 1.0 Uiso 0.062(4) 4
H H10 1.043(5) 0.3367(14) 0.8863(6) 1.0 Uiso 0.062(4) 4
H H11 1.259(5) 0.6982(15) 0.8413(8) 1.0 Uiso 0.062(4) 4
H H12 1.037(5) 0.7069(11) 0.7650(8) 1.0 Uiso 0.062(4) 4

loop_
_atom_type_symbol
_atom_type_number_in_cell
_atom_type_scat_dispersion_real
_atom_type_scat_dispersion_imag
_atom_type_scat_Cromer_Mann_a1
_atom_type_scat_Cromer_Mann_a2
_atom_type_scat_Cromer_Mann_a3
_atom_type_scat_Cromer_Mann_a4
_atom_type_scat_Cromer_Mann_b1
_atom_type_scat_Cromer_Mann_b2
_atom_type_scat_Cromer_Mann_b3
_atom_type_scat_Cromer_Mann_b4
_atom_type_scat_Cromer_Mann_c
_atom_type_scat_source
Cd 2.0 0.000 0.000 19.2214 0.59460 17.6444 6.90890 4.46100 24.7008 1.60290 87.4825 5.06940 International_Tables_Vol_C
Cl 4.0 0.000 0.000 11.4604 0.01040 7.19640 1.16620 6.25560 18.5194 1.64550 47.7784 -9.5574 International_Tables_Vol_C
N 16.0 0.000 0.000 12.2126 0.00570 3.13220 9.89330 2.01250 28.9975 1.16630 0.58260 -11.529 International_Tables_Vol_C
C 8.0 0.000 0.000 2.31000 20.8439 1.02000 10.2075 1.58860 0.56870 0.86500 51.6512 0.21560 International_Tables_Vol_C
H 16.0 0.000 0.000 0.49300 10.5109 0.32291 26.1257 0.14019 3.14236 0.04081 57.7997 0.00304 International_Tables_Vol_C

loop_
_diffrn_radiation_wavelength
_diffrn_radiation_wavelength_wt
_diffrn_radiation_type
_diffrn_radiation_wavelength_id
1.540600 1.000 K\a~1~ 1
1.544400 0.500 K\a~2~ 2

loop_
_geom_angle_atom_site_label_1
_geom_angle_atom_site_label_2
_geom_angle_atom_site_label_3
_geom_angle
_geom_angle_site_symmetry_1
_geom_angle_site_symmetry_3
_geom_angle_publ_flag
Cl2 Cd1 Cl2 91.28(11) 1_555 1_655 n
Cl2 Cd1 Cl2 88.72(11) 1_555 -1_566 n
Cl2 Cd1 Cl2 179.9657 1_555 -1_666 n
Cl2 Cd1 N3 91.84(29) 1_555 1_555 n
Cl2 Cd1 N3 88.16(29) 1_555 -1_666 n
Cl2 Cd1 Cl2 180.0 1_655 -1_566 n
Cl2 Cd1 N3 89.07(29) 1_655 1_555 n
Cl2 Cd1 N3 90.93(29) 1_655 -1_666 n
N3 Cd1 N3 180.0 1_555 -1_666 n
Cd1 Cl2 Cd1 91.28(11) 1_455 1_555 n
Cd1 N3 C4 136.2(7) 1_555 1_555 n
N3 C4 N5 171.39(24) 1_555 1_555 n
C4 N5 C6 120.18(13) 1_555 1_555 n
N5 C6 N7 116.48(21) 1_555 1_555 n
N5 C6 N8 123.5(4) 1_555 1_555 n
N7 C6 N8 120.02(34) 1_555 1_555 n
C6 N7 H9 120.00(26) 1_555 1_555 n
C6 N7 H10 120.0(5) 1_555 1_555 n
H9 N7 H10 120.0(4) 1_555 1_555 n
C6 N8 H11 120.0(4) 1_555 1_555 n
C6 N8 H12 120.00(35) 1_555 1_555 n
H11 N8 H12 120.0(4) 1_555 1_555 n

loop_
_geom_bond_atom_site_label_1
_geom_bond_atom_site_label_2
_geom_bond_distance
_geom_bond_site_symmetry_2
_geom_bond_publ_flag
Cd1 Cl2 2.640(6) 1_555 n
Cd1 Cl2 2.632(6) 1_655 n
Cd1 N3 2.448(10) 1_555 n
N3 C4 1.1503(28) 1_555 n
C4 N5 1.2933(28) 1_555 n
N5 C6 1.3326(28) 1_555 n
C6 N7 1.3170(28) 1_555 n
C6 N8 1.3051(28) 1_555 n
N7 H9 0.8601(15) 1_555 n
N7 H10 0.8598(15) 1_555 n
N8 H11 0.8599(15) 1_555 n
N8 H12 0.8600(15) 1_555 n
